data_1010018
loop_
_publ_author_name
'Brasseur, H'
'de Rassenfosse, A'

_publ_section_title
;
The crystal structure of hydrated potassium chlorostannite
;
_journal_coden_ASTM ZEKGAX
_journal_name_full
;
Zeitschrift fuer Kristallographie, Kristallgeometrie, Kristallphysik,
Kristallchemie (-144,1977)
;
_journal_page_first 389
_journal_page_last 395
_journal_volume 101
_journal_year 1939
_chemical_formula_structural 'K2 Sn Cl4 H2 O'
_chemical_formula_sum 'Cl4 H2 K2 O Sn'
_chemical_name_systematic 'Dipotassium tin chloride hydrate'
_space_group_IT_number 62
_symmetry_cell_setting orthorhombic
_symmetry_Int_Tables_number 62
_symmetry_space_group_name_Hall '-P 2c 2ab'
_symmetry_space_group_name_H-M 'P b n m'
_cell_angle_alpha 90
_cell_angle_beta 90
_cell_angle_gamma 90
_cell_formula_units_Z 4
_cell_length_a 8.21
_cell_length_b 12.05
_cell_length_c 9.1
_cell_volume 900.3
_exptl_crystal_density_meas 2.58
_cod_original_formula_sum 'H2 Cl4 K2 O Sn'
_cod_database_code 1010018
_cod_depositor_comments
;
 Removing dummy H atoms since the hydrogen atoms they represent are already
 marked using the _atom_site_attached_hydrogens data item.

 Antanas Vaitkus,
 2017-09-11
;

loop_
_symmetry_equiv_pos_as_xyz
x,y,z
1/2-x,1/2+y,1/2-z
-x,-y,1/2+z
1/2+x,1/2-y,-z
-x,-y,-z
1/2+x,1/2-y,1/2+z
x,y,1/2-z
1/2-x,1/2+y,z

loop_
_atom_site_label
_atom_site_type_symbol
_atom_site_symmetry_multiplicity
_atom_site_Wyckoff_symbol
_atom_site_fract_x
_atom_site_fract_y
_atom_site_fract_z
_atom_site_occupancy
_atom_site_attached_hydrogens
_atom_site_calc_flag
Sn1 Sn2+ 4 a 0. 0. 0. 1. 0 d
Cl1 Cl1- 8 d 0.12 0.25 -0.033 1. 0 d
Cl2 Cl1- 4 c 0.21 -0.05 0.25 1. 0 d
Cl3 Cl1- 4 c 0.21 -0.05 0.75 1. 0 d
K1 K1+ 4 c 0.34 0.2 0.25 1. 0 d
K2 K1+ 4 c 0.4 0.175 0.75 1. 0 d
O1 O2- 4 b 0.5 0. 0. 1. 2 d

loop_
_atom_type_symbol
_atom_type_oxidation_number
Sn2+ 2.000
Cl1- -1.000
K1+ 1.000
O2- -2.000
